data_7049742
loop_
_publ_author_name
'Wang, Yingxia'
'Eichhoefer, Andreas'
'Weigend, Florian'
'Fenske, Dieter'
'Fuhr, Olaf'

_publ_section_title
;
 The coordination behavior of
 2,3-bis(diphenylphosphino)maleic-N-phenylimide towards copper, silver,
 gold and palladium
;
_journal_name_full 'Dalton Transactions'
_journal_paper_doi 10.1039/C8DT05003A
_journal_year 2019
_chemical_absolute_configuration ad
_chemical_formula_moiety 'C68 H50 Cu N2 O4 P4, 2(C7 H8)'
_chemical_formula_sum 'C82 H66 Cu N2 O4 P4'
_chemical_formula_weight 1330.78
_space_group_crystal_system orthorhombic
_space_group_IT_number 19
_space_group_name_Hall 'P 2ac 2ab'
_space_group_name_H-M_alt 'P 21 21 21'
_symmetry_space_group_name_Hall 'P 2ac 2ab'
_symmetry_space_group_name_H-M 'P 21 21 21'
_atom_sites_solution_hydrogens geom
_atom_sites_solution_primary direct
_audit_creation_date 2017-08-29
_audit_creation_method
;
Olex2 1.2
(compiled 2017.08.10 svn.r3458 for OlexSys, GUI svn.r5381)
;
_audit_update_record
;
2018-06-07 deposited with the CCDC.    2019-04-17 downloaded from the CCDC.
;
_cell_angle_alpha 90
_cell_angle_beta 90
_cell_angle_gamma 90
_cell_formula_units_Z 4
_cell_length_a 15.3583(12)
_cell_length_b 16.3686(13)
_cell_length_c 26.495(2)
_cell_measurement_reflns_used 15564
_cell_measurement_temperature 150.15
_cell_measurement_theta_max 65.53
_cell_measurement_theta_min 1.66
_cell_volume 6660.7(9)
_computing_molecular_graphics 'Olex2 (Dolomanov et al., 2009)'
_computing_publication_material 'Olex2 (Dolomanov et al., 2009)'
_computing_structure_refinement 'ShelXL (Sheldrick, 2015)'
_computing_structure_solution 'ShelXS (Sheldrick, 2008)'
_diffrn_ambient_temperature 150.15
_diffrn_detector Pilatus300K
_diffrn_detector_area_resol_mean 5.81
_diffrn_detector_type DECTRIS
_diffrn_measured_fraction_theta_full 0.982
_diffrn_measured_fraction_theta_max 0.982
_diffrn_measurement_device '4-circle goniometer'
_diffrn_measurement_device_type 'Stoe StadiVari'
_diffrn_measurement_method 'rotation method'
_diffrn_radiation_collimation '0.6 mm diameter'
_diffrn_radiation_monochromator 'multilayer optics'
_diffrn_radiation_polarisn_norm 0
_diffrn_radiation_probe x-ray
_diffrn_radiation_type CuK\a
_diffrn_radiation_wavelength 1.54186
_diffrn_reflns_av_R_equivalents 0.0679
_diffrn_reflns_av_unetI/netI 0.0773
_diffrn_reflns_Laue_measured_fraction_full 0.982
_diffrn_reflns_Laue_measured_fraction_max 0.982
_diffrn_reflns_limit_h_max 17
_diffrn_reflns_limit_h_min -7
_diffrn_reflns_limit_k_max 18
_diffrn_reflns_limit_k_min -18
_diffrn_reflns_limit_l_max 30
_diffrn_reflns_limit_l_min -30
_diffrn_reflns_number 21146
_diffrn_reflns_point_group_measured_fraction_full 0.952
_diffrn_reflns_point_group_measured_fraction_max 0.952
_diffrn_reflns_theta_full 63.682
_diffrn_reflns_theta_max 63.682
_diffrn_reflns_theta_min 3.326
_diffrn_source 'Cu Genix 3D'
_diffrn_source_current 1.000
_diffrn_source_power 0.050
_diffrn_source_target Cu
_diffrn_source_type 'microfocus sealed X-ray tube'
_diffrn_source_voltage 50
_exptl_absorpt_coefficient_mu 1.800
_exptl_absorpt_correction_T_max 0.7837
_exptl_absorpt_correction_T_min 0.6303
_exptl_absorpt_correction_type integration
_exptl_absorpt_process_details 'STOE Xred and LANA'
_exptl_crystal_colour 'dark orange'
_exptl_crystal_colour_modifier dark
_exptl_crystal_colour_primary orange
_exptl_crystal_density_diffrn 1.327
_exptl_crystal_description plate
_exptl_crystal_F_000 2772
_exptl_crystal_size_max 0.22
_exptl_crystal_size_mid 0.2
_exptl_crystal_size_min 0.17
_refine_diff_density_max 0.439
_refine_diff_density_min -0.295
_refine_diff_density_rms 0.060
_refine_ls_abs_structure_details
;
 Flack x determined using 2609 quotients [(I+)-(I-)]/[(I+)+(I-)]
 (Parsons, Flack and Wagner, Acta Cryst. B69 (2013) 249-259).
;
_refine_ls_abs_structure_Flack 0.03(2)
_refine_ls_extinction_method none
_refine_ls_goodness_of_fit_ref 1.017
_refine_ls_hydrogen_treatment constr
_refine_ls_matrix_type full
_refine_ls_number_parameters 840
_refine_ls_number_reflns 10422
_refine_ls_number_restraints 1
_refine_ls_restrained_S_all 1.020
_refine_ls_R_factor_all 0.0858
_refine_ls_R_factor_gt 0.0531
_refine_ls_shift/su_max 0.001
_refine_ls_shift/su_mean 0.000
_refine_ls_structure_factor_coef Fsqd
_refine_ls_weighting_details 'w=1/[\s^2^(Fo^2^)+(0.0743P)^2^] where P=(Fo^2^+2Fc^2^)/3'
_refine_ls_weighting_scheme calc
_refine_ls_wR_factor_gt 0.1201
_refine_ls_wR_factor_ref 0.1358
_reflns_Friedel_coverage 0.759
_reflns_Friedel_fraction_full 0.916
_reflns_Friedel_fraction_max 0.916
_reflns_number_gt 7679
_reflns_number_total 10422
_reflns_threshold_expression 'I > 2\s(I)'
_cod_data_source_file c8dt05003a2.cif
_cod_data_source_block wyx225
_cod_original_cell_volume 6660.7(10)
_cod_database_code 7049742
_shelx_shelxl_version_number 2014/7
_shelx_space_group_comment
;
The symmetry employed for this shelxl refinement is uniquely defined
by the following loop, which should always be used as a source of
symmetry information in preference to the above space-group names.
They are only intended as comments.
;
_shelx_estimated_absorpt_t_max 0.750
_shelx_estimated_absorpt_t_min 0.693
_olex2_refinement_description
;
1. Fixed Uiso
 At 1.2 times of:
  All C(H) groups
 At 1.5 times of:
  All C(H,H,H) groups
2. Restrained distances
 C79-C81
 2.4 with sigma of 0.02
3.a Aromatic/amide H refined with riding coordinates:
 C2(H2), C3(H3), C4(H4), C5(H5), C6(H6), C8(H8), C9(H9), C10(H10), C11(H11),
 C12(H12), C18(H18), C19(H19), C20(H20), C21(H21), C22(H22), C24(H24), C25(H25),
  C26(H26), C27(H27), C28(H28), C30(H30), C31(H31), C32(H32), C33(H33),
 C34(H34), C36(H36), C37(H37), C38(H38), C39(H39), C40(H40), C42(H42), C43(H43),
  C44(H44), C45(H45), C46(H46), C52(H52), C53(H53), C54(H54), C55(H55),
 C56(H56), C58(H58), C59(H59), C60(H60), C61(H61), C62(H62), C64(H64), C65(H65),
  C66(H66), C67(H67), C68(H68), C78(H78), C79(H79), C80(H80), C81(H81),
 C82(H82), C71(H71), C72(H72), C73(H73), C74(H74), C75(H75)
3.b Idealised Me refined as rotating group:
 C76(H76A,H76B,H76C), C69(H69A,H69B,H69C)
;
_olex2_submission_special_instructions 'No special instructions were received'

loop_
_space_group_symop_operation_xyz
'x, y, z'
'-x+1/2, -y, z+1/2'
'x+1/2, -y+1/2, -z'
'-x, y+1/2, -z+1/2'

loop_
_atom_site_label
_atom_site_type_symbol
_atom_site_fract_x
_atom_site_fract_y
_atom_site_fract_z
_atom_site_U_iso_or_equiv
_atom_site_adp_type
_atom_site_occupancy
_atom_site_site_symmetry_order
_atom_site_calc_flag
_atom_site_refinement_flags_posn
Cu1 Cu 0.75153(6) 0.35004(5) 0.18204(3) 0.0297(2) Uani 1 1 d .
P1 P 0.71430(11) 0.22499(10) 0.21738(6) 0.0297(4) Uani 1 1 d .
P2 P 0.86338(11) 0.29113(10) 0.13706(6) 0.0287(4) Uani 1 1 d .
P3 P 0.63771(11) 0.40116(10) 0.13652(6) 0.0282(4) Uani 1 1 d .
P4 P 0.78963(11) 0.47666(10) 0.20979(7) 0.0298(4) Uani 1 1 d .
O1 O 0.7526(3) 0.0194(3) 0.21393(17) 0.0386(11) Uani 1 1 d .
O2 O 0.9699(3) 0.1207(3) 0.11045(19) 0.0419(13) Uani 1 1 d .
O3 O 0.5377(3) 0.5760(3) 0.09569(19) 0.0410(12) Uani 1 1 d .
O4 O 0.7449(3) 0.6804(3) 0.20156(18) 0.0411(11) Uani 1 1 d .
N1 N 0.8701(3) 0.0491(3) 0.1608(2) 0.0307(13) Uani 1 1 d .
N2 N 0.6307(3) 0.6520(3) 0.1464(2) 0.0342(13) Uani 1 1 d .
C1 C 0.7271(4) 0.2004(4) 0.2836(2) 0.0309(15) Uani 1 1 d .
C2 C 0.7760(4) 0.2514(4) 0.3148(3) 0.0378(17) Uani 1 1 d .
H2 H 0.8058 0.2968 0.3006 0.045 Uiso 1 1 calc R
C3 C 0.7816(5) 0.2367(5) 0.3659(3) 0.0447(19) Uani 1 1 d .
H3 H 0.8149 0.2721 0.3867 0.054 Uiso 1 1 calc R
C4 C 0.7393(5) 0.1710(5) 0.3867(3) 0.0448(19) Uani 1 1 d .
H4 H 0.7425 0.1614 0.4221 0.054 Uiso 1 1 calc R
C5 C 0.6921(5) 0.1187(5) 0.3561(3) 0.0427(19) Uani 1 1 d .
H5 H 0.6637 0.0726 0.3704 0.051 Uiso 1 1 calc R
C6 C 0.6861(4) 0.1333(4) 0.3054(3) 0.0356(17) Uani 1 1 d .
H6 H 0.6535 0.0970 0.2847 0.043 Uiso 1 1 calc R
C7 C 0.6021(4) 0.1929(4) 0.2060(3) 0.0326(16) Uani 1 1 d .
C8 C 0.5361(4) 0.2265(5) 0.2346(3) 0.0368(17) Uani 1 1 d .
H8 H 0.5500 0.2642 0.2607 0.044 Uiso 1 1 calc R
C9 C 0.4501(5) 0.2058(5) 0.2259(3) 0.046(2) Uani 1 1 d .
H9 H 0.4053 0.2304 0.2454 0.056 Uiso 1 1 calc R
C10 C 0.4293(5) 0.1509(5) 0.1896(3) 0.050(2) Uani 1 1 d .
H10 H 0.3705 0.1346 0.1850 0.060 Uiso 1 1 calc R
C11 C 0.4936(5) 0.1189(5) 0.1598(4) 0.057(2) Uani 1 1 d .
H11 H 0.4785 0.0823 0.1334 0.068 Uiso 1 1 calc R
C12 C 0.5807(5) 0.1391(5) 0.1673(3) 0.049(2) Uani 1 1 d .
H12 H 0.6247 0.1165 0.1464 0.059 Uiso 1 1 calc R
C13 C 0.7948(4) 0.0694(4) 0.1895(3) 0.0306(15) Uani 1 1 d .
C14 C 0.7826(4) 0.1565(4) 0.1834(2) 0.0279(14) Uani 1 1 d .
C15 C 0.8462(4) 0.1861(4) 0.1503(3) 0.0331(16) Uani 1 1 d .
C16 C 0.9045(4) 0.1197(4) 0.1367(3) 0.0332(16) Uani 1 1 d .
C17 C 0.9070(4) -0.0299(4) 0.1544(2) 0.0294(15) Uani 1 1 d .
C18 C 0.8560(5) -0.0982(4) 0.1519(3) 0.0393(17) Uani 1 1 d .
H18 H 0.7947 -0.0933 0.1553 0.047 Uiso 1 1 calc R
C19 C 0.8931(5) -0.1745(4) 0.1444(3) 0.048(2) Uani 1 1 d .
H19 H 0.8571 -0.2216 0.1431 0.058 Uiso 1 1 calc R
C20 C 0.9816(5) -0.1820(5) 0.1389(3) 0.051(2) Uani 1 1 d .
H20 H 1.0068 -0.2344 0.1339 0.061 Uiso 1 1 calc R
C21 C 1.0338(5) -0.1139(5) 0.1406(3) 0.0458(19) Uani 1 1 d .
H21 H 1.0949 -0.1189 0.1360 0.055 Uiso 1 1 calc R
C22 C 0.9967(4) -0.0375(4) 0.1490(3) 0.0355(17) Uani 1 1 d .
H22 H 1.0328 0.0095 0.1510 0.043 Uiso 1 1 calc R
C23 C 0.8698(4) 0.3039(4) 0.0696(3) 0.0363(17) Uani 1 1 d .
C24 C 0.8728(6) 0.2381(6) 0.0363(3) 0.059(2) Uani 1 1 d .
H24 H 0.8749 0.1840 0.0493 0.071 Uiso 1 1 calc R
C25 C 0.8728(7) 0.2504(7) -0.0161(3) 0.074(3) Uani 1 1 d .
H25 H 0.8731 0.2048 -0.0382 0.088 Uiso 1 1 calc R
C26 C 0.8725(6) 0.3278(7) -0.0354(4) 0.072(3) Uani 1 1 d .
H26 H 0.8751 0.3363 -0.0709 0.087 Uiso 1 1 calc R
C27 C 0.8683(7) 0.3926(7) -0.0034(4) 0.072(3) Uani 1 1 d .
H27 H 0.8667 0.4464 -0.0167 0.086 Uiso 1 1 calc R
C28 C 0.8663(6) 0.3812(5) 0.0489(3) 0.054(2) Uani 1 1 d .
H28 H 0.8625 0.4273 0.0705 0.065 Uiso 1 1 calc R
C29 C 0.9754(4) 0.3034(4) 0.1592(3) 0.0341(16) Uani 1 1 d .
C30 C 1.0420(5) 0.3334(4) 0.1302(3) 0.0423(18) Uani 1 1 d .
H30 H 1.0309 0.3519 0.0968 0.051 Uiso 1 1 calc R
C31 C 1.1266(5) 0.3367(5) 0.1499(4) 0.059(2) Uani 1 1 d .
H31 H 1.1727 0.3588 0.1303 0.071 Uiso 1 1 calc R
C32 C 1.1423(6) 0.3081(5) 0.1972(4) 0.058(2) Uani 1 1 d .
H32 H 1.2002 0.3075 0.2097 0.070 Uiso 1 1 calc R
C33 C 1.0763(5) 0.2802(6) 0.2268(3) 0.059(2) Uani 1 1 d .
H33 H 1.0880 0.2624 0.2602 0.071 Uiso 1 1 calc R
C34 C 0.9921(5) 0.2779(5) 0.2082(3) 0.0463(19) Uani 1 1 d .
H34 H 0.9459 0.2588 0.2289 0.056 Uiso 1 1 calc R
C35 C 0.6263(4) 0.3720(4) 0.0716(2) 0.0320(16) Uani 1 1 d .
C36 C 0.6499(5) 0.2922(5) 0.0597(3) 0.0394(17) Uani 1 1 d .
H36 H 0.6721 0.2573 0.0852 0.047 Uiso 1 1 calc R
C37 C 0.6413(5) 0.2633(5) 0.0106(3) 0.050(2) Uani 1 1 d .
H37 H 0.6590 0.2091 0.0028 0.060 Uiso 1 1 calc R
C38 C 0.6074(5) 0.3121(5) -0.0268(3) 0.044(2) Uani 1 1 d .
H38 H 0.5996 0.2914 -0.0600 0.053 Uiso 1 1 calc R
C39 C 0.5851(5) 0.3913(5) -0.0155(3) 0.0442(19) Uani 1 1 d .
H39 H 0.5632 0.4259 -0.0413 0.053 Uiso 1 1 calc R
C40 C 0.5941(5) 0.4211(4) 0.0331(3) 0.0395(18) Uani 1 1 d .
H40 H 0.5779 0.4759 0.0402 0.047 Uiso 1 1 calc R
C41 C 0.5277(4) 0.4018(4) 0.1614(3) 0.0346(16) Uani 1 1 d .
C42 C 0.4583(4) 0.3673(5) 0.1365(3) 0.0440(19) Uani 1 1 d .
H42 H 0.4670 0.3401 0.1053 0.053 Uiso 1 1 calc R
C43 C 0.3753(5) 0.3723(5) 0.1573(3) 0.055(2) Uani 1 1 d .
H43 H 0.3278 0.3479 0.1400 0.066 Uiso 1 1 calc R
C44 C 0.3606(5) 0.4115(5) 0.2019(3) 0.054(2) Uani 1 1 d .
H44 H 0.3033 0.4150 0.2151 0.065 Uiso 1 1 calc R
C45 C 0.4292(5) 0.4458(5) 0.2275(3) 0.048(2) Uani 1 1 d .
H45 H 0.4193 0.4734 0.2585 0.058 Uiso 1 1 calc R
C46 C 0.5136(5) 0.4402(4) 0.2080(3) 0.0394(17) Uani 1 1 d .
H46 H 0.5612 0.4624 0.2262 0.047 Uiso 1 1 calc R
C47 C 0.5994(4) 0.5803(4) 0.1237(3) 0.0357(17) Uani 1 1 d .
C48 C 0.6566(4) 0.5114(4) 0.1416(2) 0.0316(16) Uani 1 1 d .
C49 C 0.7155(4) 0.5417(4) 0.1735(2) 0.0310(15) Uani 1 1 d .
C50 C 0.7032(4) 0.6325(4) 0.1772(3) 0.0310(15) Uani 1 1 d .
C51 C 0.5912(4) 0.7308(4) 0.1411(3) 0.0369(17) Uani 1 1 d .
C52 C 0.5020(4) 0.7358(4) 0.1354(3) 0.0416(18) Uani 1 1 d .
H52 H 0.4674 0.6878 0.1340 0.050 Uiso 1 1 calc R
C53 C 0.4637(5) 0.8132(5) 0.1316(3) 0.052(2) Uani 1 1 d .
H53 H 0.4030 0.8176 0.1255 0.062 Uiso 1 1 calc R
C54 C 0.5124(6) 0.8817(5) 0.1365(4) 0.071(3) Uani 1 1 d .
H54 H 0.4854 0.9339 0.1353 0.085 Uiso 1 1 calc R
C55 C 0.6006(5) 0.8756(5) 0.1433(4) 0.075(3) Uani 1 1 d .
H55 H 0.6344 0.9237 0.1475 0.090 Uiso 1 1 calc R
C56 C 0.6411(5) 0.8002(5) 0.1441(3) 0.052(2) Uani 1 1 d .
H56 H 0.7027 0.7964 0.1468 0.063 Uiso 1 1 calc R
C57 C 0.8967(4) 0.5147(4) 0.1919(3) 0.0335(16) Uani 1 1 d .
C58 C 0.9101(5) 0.5605(4) 0.1486(3) 0.0400(18) Uani 1 1 d .
H58 H 0.8619 0.5761 0.1282 0.048 Uiso 1 1 calc R
C59 C 0.9943(5) 0.5838(5) 0.1348(4) 0.059(2) Uani 1 1 d .
H59 H 1.0045 0.6132 0.1045 0.071 Uiso 1 1 calc R
C60 C 1.0632(5) 0.5628(5) 0.1666(4) 0.058(2) Uani 1 1 d .
H60 H 1.1204 0.5807 0.1586 0.070 Uiso 1 1 calc R
C61 C 1.0504(5) 0.5178(5) 0.2086(3) 0.048(2) Uani 1 1 d .
H61 H 1.0984 0.5034 0.2294 0.058 Uiso 1 1 calc R
C62 C 0.9675(4) 0.4927(4) 0.2213(3) 0.0400(18) Uani 1 1 d .
H62 H 0.9589 0.4600 0.2505 0.048 Uiso 1 1 calc R
C63 C 0.7764(4) 0.5105(4) 0.2750(2) 0.0293(15) Uani 1 1 d .
C64 C 0.8182(4) 0.5794(4) 0.2945(3) 0.0362(17) Uani 1 1 d .
H64 H 0.8511 0.6136 0.2727 0.043 Uiso 1 1 calc R
C65 C 0.8118(4) 0.5980(4) 0.3451(3) 0.0379(18) Uani 1 1 d .
H65 H 0.8398 0.6453 0.3581 0.045 Uiso 1 1 calc R
C66 C 0.7651(4) 0.5485(4) 0.3767(3) 0.0398(18) Uani 1 1 d .
H66 H 0.7631 0.5600 0.4118 0.048 Uiso 1 1 calc R
C67 C 0.7210(5) 0.4820(5) 0.3578(3) 0.0441(18) Uani 1 1 d .
H67 H 0.6862 0.4496 0.3796 0.053 Uiso 1 1 calc R
C68 C 0.7270(4) 0.4620(4) 0.3070(3) 0.0354(17) Uani 1 1 d .
H68 H 0.6975 0.4153 0.2942 0.042 Uiso 1 1 calc R
C76 C 0.8728(13) 0.0013(13) 0.0019(9) 0.249(15) Uani 1 1 d .
H76A H 0.9029 0.0391 0.0247 0.373 Uiso 1 1 calc GR
H76B H 0.8895 0.0131 -0.0330 0.373 Uiso 1 1 calc GR
H76C H 0.8890 -0.0550 0.0103 0.373 Uiso 1 1 calc GR
C77 C 0.7875(11) 0.0105(7) 0.0070(7) 0.112(5) Uani 1 1 d .
C78 C 0.7350(8) 0.0186(7) 0.0469(4) 0.084(3) Uani 1 1 d .
H78 H 0.7594 0.0174 0.0799 0.101 Uiso 1 1 calc R
C79 C 0.6445(12) 0.0288(10) 0.0414(6) 0.137(6) Uani 1 1 d D
H79 H 0.6111 0.0366 0.0712 0.164 Uiso 1 1 calc R
C80 C 0.6047(12) 0.0284(9) 0.0000(10) 0.157(9) Uani 1 1 d .
H80 H 0.5431 0.0308 -0.0026 0.188 Uiso 1 1 calc R
C81 C 0.661(2) 0.0241(11) -0.0424(6) 0.156(10) Uani 1 1 d D
H81 H 0.6338 0.0264 -0.0745 0.187 Uiso 1 1 calc R
C82 C 0.7446(17) 0.0176(10) -0.0428(6) 0.141(7) Uani 1 1 d .
H82 H 0.7770 0.0175 -0.0734 0.169 Uiso 1 1 calc R
C69 C 0.5866(9) 0.7777(9) 0.0010(4) 0.120(5) Uani 1 1 d .
H69A H 0.5376 0.7401 -0.0035 0.179 Uiso 1 1 calc GR
H69B H 0.5917 0.8130 -0.0287 0.179 Uiso 1 1 calc GR
H69C H 0.5766 0.8114 0.0311 0.179 Uiso 1 1 calc GR
C70 C 0.6692(8) 0.7297(7) 0.0076(4) 0.080(3) Uani 1 1 d .
C71 C 0.6667(8) 0.6459(8) -0.0026(4) 0.083(3) Uani 1 1 d .
H71 H 0.6136 0.6215 -0.0131 0.100 Uiso 1 1 calc R
C72 C 0.7391(10) 0.5989(8) 0.0024(5) 0.102(4) Uani 1 1 d .
H72 H 0.7358 0.5422 -0.0051 0.122 Uiso 1 1 calc R
C73 C 0.8166(10) 0.6314(9) 0.0178(5) 0.103(4) Uani 1 1 d .
H73 H 0.8669 0.5980 0.0212 0.124 Uiso 1 1 calc R
C74 C 0.8200(9) 0.7132(10) 0.0281(4) 0.100(4) Uani 1 1 d .
H74 H 0.8732 0.7367 0.0391 0.120 Uiso 1 1 calc R
C75 C 0.7470(9) 0.7623(7) 0.0228(4) 0.087(3) Uani 1 1 d .
H75 H 0.7511 0.8191 0.0297 0.104 Uiso 1 1 calc R

loop_
_atom_site_aniso_label
_atom_site_aniso_U_11
_atom_site_aniso_U_22
_atom_site_aniso_U_33
_atom_site_aniso_U_23
_atom_site_aniso_U_13
_atom_site_aniso_U_12
Cu1 0.0233(5) 0.0335(5) 0.0323(5) -0.0027(4) -0.0012(5) 0.0001(4)
P1 0.0220(8) 0.0324(9) 0.0346(10) -0.0041(7) 0.0022(7) 0.0008(7)
P2 0.0242(9) 0.0301(9) 0.0319(10) 0.0000(7) 0.0032(8) 0.0011(7)
P3 0.0221(9) 0.0325(9) 0.0300(10) -0.0025(7) -0.0029(8) -0.0007(7)
P4 0.0217(8) 0.0343(9) 0.0332(10) -0.0058(8) -0.0025(7) -0.0002(7)
O1 0.033(2) 0.030(2) 0.053(3) 0.004(2) 0.014(2) -0.002(2)
O2 0.031(3) 0.042(3) 0.052(3) 0.004(2) 0.022(2) 0.003(2)
O3 0.032(3) 0.042(3) 0.050(3) -0.005(2) -0.013(2) 0.002(2)
O4 0.031(3) 0.041(3) 0.052(3) -0.009(2) -0.006(2) -0.002(2)
N1 0.025(3) 0.028(3) 0.039(3) 0.003(2) 0.007(3) 0.004(2)
N2 0.026(3) 0.033(3) 0.043(4) -0.002(3) -0.007(3) 0.001(3)
C1 0.017(3) 0.035(4) 0.041(4) -0.008(3) 0.001(3) 0.004(3)
C2 0.029(4) 0.038(4) 0.046(5) 0.002(3) -0.003(3) -0.002(3)
C3 0.040(4) 0.052(5) 0.043(5) -0.008(4) -0.008(4) -0.005(4)
C4 0.040(5) 0.060(5) 0.034(4) -0.001(3) -0.004(4) 0.005(4)
C5 0.032(4) 0.049(4) 0.048(5) 0.008(4) 0.004(3) 0.003(3)
C6 0.030(4) 0.040(4) 0.037(4) -0.003(3) -0.002(3) 0.002(3)
C7 0.029(4) 0.035(4) 0.034(4) 0.001(3) 0.001(3) 0.001(3)
C8 0.027(4) 0.053(5) 0.031(4) -0.003(3) 0.000(3) -0.009(3)
C9 0.032(4) 0.059(5) 0.048(5) 0.004(4) 0.003(3) -0.004(4)
C10 0.029(4) 0.051(5) 0.068(6) 0.011(5) -0.004(4) -0.006(4)
C11 0.043(5) 0.047(5) 0.081(7) -0.023(4) -0.023(5) -0.003(4)
C12 0.034(4) 0.048(5) 0.065(6) -0.024(4) -0.004(4) 0.005(4)
C13 0.026(3) 0.027(4) 0.039(4) -0.004(3) 0.004(3) -0.009(3)
C14 0.017(3) 0.034(4) 0.033(4) 0.000(3) 0.000(3) -0.001(3)
C15 0.024(4) 0.033(4) 0.042(4) -0.004(3) -0.001(3) 0.002(3)
C16 0.031(4) 0.026(4) 0.042(4) -0.002(3) 0.001(3) 0.000(3)
C17 0.030(4) 0.026(4) 0.032(4) 0.000(3) 0.000(3) 0.003(3)
C18 0.031(4) 0.036(4) 0.052(5) 0.000(3) 0.002(3) 0.003(3)
C19 0.036(4) 0.032(4) 0.077(6) 0.000(4) 0.008(4) -0.006(3)
C20 0.050(5) 0.032(4) 0.070(6) -0.001(4) 0.006(4) 0.013(4)
C21 0.029(4) 0.048(5) 0.061(5) 0.000(4) -0.001(4) 0.007(4)
C22 0.030(4) 0.038(4) 0.038(4) 0.000(3) -0.006(3) 0.005(3)
C23 0.024(4) 0.044(4) 0.041(5) 0.005(3) 0.007(3) 0.007(3)
C24 0.065(6) 0.065(6) 0.047(5) 0.009(4) 0.011(4) 0.025(5)
C25 0.090(7) 0.098(8) 0.033(5) -0.007(5) -0.003(5) 0.046(6)
C26 0.062(6) 0.115(9) 0.040(6) 0.026(6) 0.008(5) 0.021(6)
C27 0.078(7) 0.078(7) 0.060(7) 0.030(6) -0.012(6) -0.012(6)
C28 0.067(6) 0.050(5) 0.046(5) 0.007(4) -0.004(4) -0.006(4)
C29 0.032(4) 0.027(4) 0.043(4) -0.002(3) 0.003(3) 0.002(3)
C30 0.032(4) 0.041(4) 0.054(5) 0.004(4) 0.000(4) -0.003(3)
C31 0.025(4) 0.056(5) 0.096(8) 0.003(5) 0.001(4) -0.006(4)
C32 0.038(5) 0.060(5) 0.077(7) -0.005(5) -0.020(5) -0.002(4)
C33 0.051(6) 0.073(6) 0.054(6) 0.002(5) -0.016(4) 0.008(5)
C34 0.034(4) 0.060(5) 0.045(5) -0.004(4) -0.004(4) -0.001(4)
C35 0.022(4) 0.039(4) 0.035(4) -0.005(3) -0.003(3) -0.008(3)
C36 0.038(4) 0.046(4) 0.034(4) -0.004(3) -0.002(3) -0.007(3)
C37 0.057(5) 0.044(5) 0.049(5) -0.016(4) 0.000(4) 0.000(4)
C38 0.040(5) 0.058(5) 0.035(5) -0.012(4) 0.004(3) -0.008(4)
C39 0.047(5) 0.064(5) 0.023(4) 0.000(4) -0.008(3) 0.000(4)
C40 0.040(4) 0.041(4) 0.037(5) -0.004(3) -0.007(3) 0.004(3)
C41 0.025(4) 0.039(4) 0.040(4) 0.001(3) 0.002(3) 0.006(3)
C42 0.026(4) 0.056(5) 0.050(5) -0.010(4) 0.002(4) -0.001(3)
C43 0.026(4) 0.075(6) 0.063(6) -0.009(5) 0.001(4) -0.008(4)
C44 0.033(4) 0.068(6) 0.062(6) -0.010(4) 0.018(4) 0.002(4)
C45 0.039(5) 0.056(5) 0.051(5) -0.007(4) 0.007(4) 0.008(4)
C46 0.033(4) 0.043(4) 0.042(5) -0.003(3) 0.000(3) 0.001(3)
C47 0.028(4) 0.037(4) 0.042(5) -0.002(3) 0.000(3) -0.001(3)
C48 0.025(4) 0.036(4) 0.034(4) -0.001(3) -0.002(3) 0.002(3)
C49 0.027(3) 0.034(4) 0.031(4) -0.005(3) 0.007(3) -0.003(3)
C50 0.021(3) 0.037(4) 0.035(4) 0.001(3) 0.000(3) 0.002(3)
C51 0.032(4) 0.036(4) 0.043(5) 0.000(3) 0.000(3) -0.002(3)
C52 0.026(4) 0.040(4) 0.059(5) -0.001(4) 0.004(3) -0.002(3)
C53 0.031(4) 0.045(5) 0.081(6) 0.003(4) 0.004(4) 0.006(4)
C54 0.043(5) 0.037(5) 0.133(9) 0.006(5) -0.012(6) 0.011(4)
C55 0.040(5) 0.034(5) 0.151(10) 0.007(5) -0.008(6) -0.004(4)
C56 0.029(4) 0.040(4) 0.089(7) 0.002(4) -0.004(4) 0.003(4)
C57 0.029(4) 0.034(4) 0.037(4) -0.010(3) 0.002(3) -0.001(3)
C58 0.031(4) 0.032(4) 0.057(5) 0.002(4) 0.002(3) 0.006(3)
C59 0.048(5) 0.041(5) 0.087(7) 0.005(4) 0.031(5) -0.006(4)
C60 0.033(5) 0.051(5) 0.090(7) -0.017(5) 0.010(5) -0.016(4)
C61 0.028(4) 0.058(5) 0.059(5) -0.019(5) -0.005(4) -0.002(4)
C62 0.028(4) 0.050(5) 0.042(5) -0.012(4) -0.005(3) 0.001(3)
C63 0.019(4) 0.031(4) 0.038(4) -0.002(3) -0.004(3) 0.006(3)
C64 0.029(4) 0.035(4) 0.045(5) -0.001(3) -0.001(3) 0.003(3)
C65 0.027(4) 0.041(4) 0.046(5) -0.015(4) -0.007(3) 0.005(3)
C66 0.031(4) 0.051(4) 0.037(4) -0.011(3) -0.001(3) 0.006(3)
C67 0.035(4) 0.054(5) 0.044(5) 0.002(4) 0.004(3) 0.002(4)
C68 0.028(4) 0.038(4) 0.041(4) -0.002(3) -0.004(3) 0.000(3)
C76 0.130(16) 0.17(2) 0.44(4) -0.12(2) 0.12(2) -0.063(15)
C77 0.126(12) 0.061(7) 0.147(14) -0.004(8) 0.036(11) -0.021(7)
C78 0.086(9) 0.116(9) 0.051(6) 0.006(6) -0.023(6) -0.010(7)
C79 0.134(15) 0.121(12) 0.156(16) 0.015(11) -0.032(12) -0.020(11)
C80 0.140(16) 0.073(9) 0.26(3) -0.027(15) -0.090(18) 0.008(10)
C81 0.28(3) 0.083(11) 0.104(14) -0.001(9) -0.051(19) 0.045(17)
C82 0.26(2) 0.095(10) 0.068(10) -0.032(7) -0.023(14) 0.042(15)
C69 0.133(11) 0.151(13) 0.075(8) 0.022(8) 0.017(8) 0.055(10)
C70 0.106(9) 0.085(8) 0.050(6) 0.011(5) 0.015(6) 0.006(7)
C71 0.074(8) 0.102(9) 0.073(8) 0.017(7) 0.005(6) -0.011(7)
C72 0.123(12) 0.095(9) 0.087(9) -0.003(7) 0.003(8) -0.017(10)
C73 0.113(11) 0.095(10) 0.102(10) -0.017(8) -0.009(8) 0.007(8)
C74 0.083(9) 0.137(13) 0.081(8) -0.019(8) -0.014(7) -0.007(9)
C75 0.113(9) 0.087(8) 0.061(7) -0.008(5) 0.007(7) -0.034(8)

loop_
_atom_type_symbol
_atom_type_description
_atom_type_scat_dispersion_real
_atom_type_scat_dispersion_imag
_atom_type_scat_source
C C 0.0181 0.0091 'International Tables Vol C Tables 4.2.6.8 and 6.1.1.4'
H H 0.0000 0.0000 'International Tables Vol C Tables 4.2.6.8 and 6.1.1.4'
Cu Cu -1.9646 0.5888 'International Tables Vol C Tables 4.2.6.8 and 6.1.1.4'
N N 0.0311 0.0180 'International Tables Vol C Tables 4.2.6.8 and 6.1.1.4'
O O 0.0492 0.0322 'International Tables Vol C Tables 4.2.6.8 and 6.1.1.4'
P P 0.2955 0.4335 'International Tables Vol C Tables 4.2.6.8 and 6.1.1.4'

loop_
_exptl_crystal_face_index_h
_exptl_crystal_face_index_k
_exptl_crystal_face_index_l
_exptl_crystal_face_perp_dist
2 2 0 0.1387
-2 2 0 0.0790
-2 -2 0 0.1187
2 -2 0 0.0676
0 1 2 0.0966
0 0 -2 0.1337

loop_
_geom_angle_atom_site_label_1
_geom_angle_atom_site_label_2
_geom_angle_atom_site_label_3
_geom_angle
P2 Cu1 P1 91.33(7)
P3 Cu1 P1 110.34(7)
P3 Cu1 P2 116.84(7)
P4 Cu1 P1 137.37(7)
P4 Cu1 P2 110.90(7)
P4 Cu1 P3 91.93(7)
C1 P1 Cu1 124.0(2)
C1 P1 C7 101.4(3)
C7 P1 Cu1 114.8(2)
C14 P1 Cu1 101.9(2)
C14 P1 C1 106.7(3)
C14 P1 C7 106.9(3)
C15 P2 Cu1 101.1(2)
C15 P2 C23 108.5(3)
C15 P2 C29 100.6(3)
C23 P2 Cu1 120.4(2)
C23 P2 C29 104.7(3)
C29 P2 Cu1 119.4(2)
C35 P3 Cu1 118.9(2)
C35 P3 C41 105.0(3)
C35 P3 C48 110.3(3)
C41 P3 Cu1 121.6(2)
C41 P3 C48 96.6(3)
C48 P3 Cu1 101.6(2)
C49 P4 Cu1 101.5(2)
C57 P4 Cu1 117.4(2)
C57 P4 C49 103.1(3)
C57 P4 C63 104.1(3)
C63 P4 Cu1 123.6(2)
C63 P4 C49 104.6(3)
C16 N1 C13 110.6(5)
C17 N1 C13 126.8(5)
C17 N1 C16 122.5(5)
C47 N2 C50 109.2(5)
C47 N2 C51 124.4(5)
C50 N2 C51 126.3(5)
C2 C1 P1 120.0(5)
C6 C1 P1 121.9(5)
C6 C1 C2 118.1(6)
C3 C2 C1 120.7(7)
C4 C3 C2 120.2(7)
C3 C4 C5 119.8(7)
C6 C5 C4 120.2(7)
C5 C6 C1 121.0(7)
C8 C7 P1 119.2(5)
C8 C7 C12 118.9(6)
C12 C7 P1 121.8(5)
C7 C8 C9 120.8(7)
C10 C9 C8 120.5(7)
C9 C10 C11 119.5(7)
C10 C11 C12 121.3(8)
C7 C12 C11 118.9(7)
O1 C13 N1 123.7(6)
O1 C13 C14 130.4(6)
N1 C13 C14 105.9(5)
C13 C14 P1 129.7(5)
C15 C14 P1 120.7(5)
C15 C14 C13 108.7(5)
C14 C15 P2 124.3(5)
C14 C15 C16 109.1(6)
C16 C15 P2 125.7(5)
O2 C16 N1 124.9(6)
O2 C16 C15 129.6(6)
N1 C16 C15 105.5(6)
C18 C17 N1 121.5(6)
C18 C17 C22 119.2(6)
C22 C17 N1 119.3(6)
C17 C18 C19 120.6(7)
C20 C19 C18 120.2(7)
C19 C20 C21 120.1(7)
C20 C21 C22 119.7(7)
C21 C22 C17 120.2(7)
C24 C23 P2 122.6(6)
C28 C23 P2 119.9(6)
C28 C23 C24 117.3(7)
C23 C24 C25 121.0(8)
C26 C25 C24 120.3(9)
C27 C26 C25 119.2(9)
C26 C27 C28 121.1(9)
C23 C28 C27 121.0(8)
C30 C29 P2 124.2(6)
C30 C29 C34 119.6(7)
C34 C29 P2 116.1(5)
C29 C30 C31 119.8(8)
C32 C31 C30 119.7(8)
C31 C32 C33 121.0(8)
C32 C33 C34 120.0(8)
C33 C34 C29 119.8(8)
C36 C35 P3 116.3(5)
C40 C35 P3 125.9(5)
C40 C35 C36 117.8(6)
C37 C36 C35 120.6(7)
C38 C37 C36 120.7(7)
C39 C38 C37 119.1(7)
C38 C39 C40 120.7(7)
C39 C40 C35 121.0(7)
C42 C41 P3 123.1(6)
C42 C41 C46 119.1(6)
C46 C41 P3 117.8(5)
C41 C42 C43 119.8(7)
C44 C43 C42 121.5(8)
C43 C44 C45 119.6(7)
C44 C45 C46 120.1(7)
C45 C46 C41 119.9(7)
O3 C47 N2 125.6(6)
O3 C47 C48 127.5(6)
N2 C47 C48 106.9(6)
C47 C48 P3 128.4(5)
C49 C48 P3 121.4(5)
C49 C48 C47 108.4(6)
C48 C49 P4 122.5(5)
C48 C49 C50 109.0(6)
C50 C49 P4 128.3(5)
O4 C50 N2 125.7(6)
O4 C50 C49 127.9(6)
N2 C50 C49 106.4(6)
C52 C51 N2 119.0(6)
C56 C51 N2 120.2(6)
C56 C51 C52 120.7(7)
C51 C52 C53 118.6(7)
C54 C53 C52 120.7(7)
C53 C54 C55 119.8(8)
C54 C55 C56 120.9(8)
C51 C56 C55 119.1(7)
C58 C57 P4 122.2(5)
C62 C57 P4 118.3(6)
C62 C57 C58 119.3(6)
C57 C58 C59 120.0(7)
C60 C59 C58 118.5(8)
C61 C60 C59 121.5(7)
C60 C61 C62 119.8(8)
C61 C62 C57 120.8(8)
C64 C63 P4 122.9(5)
C68 C63 P4 117.7(5)
C68 C63 C64 119.3(6)
C65 C64 C63 120.3(7)
C66 C65 C64 120.1(7)
C65 C66 C67 120.2(7)
C66 C67 C68 120.5(7)
C63 C68 C67 119.5(6)
C76 C77 C78 133(2)
C76 C77 C82 110.9(19)
C78 C77 C82 115.5(15)
C77 C78 C79 121.6(13)
C80 C79 C78 124.9(18)
C79 C80 C81 113.1(19)
C82 C81 C80 128(2)
C81 C82 C77 116.2(19)
C71 C70 C69 117.9(12)
C75 C70 C69 124.6(12)
C75 C70 C71 117.6(11)
C72 C71 C70 120.9(12)
C71 C72 C73 121.4(12)
C72 C73 C74 118.2(13)
C73 C74 C75 121.2(12)
C70 C75 C74 120.6(11)

loop_
_geom_bond_atom_site_label_1
_geom_bond_atom_site_label_2
_geom_bond_distance
Cu1 P1 2.3224(19)
Cu1 P2 2.3024(19)
Cu1 P3 2.2826(19)
Cu1 P4 2.2758(19)
P1 C1 1.810(7)
P1 C7 1.826(7)
P1 C14 1.780(6)
P2 C15 1.775(7)
P2 C23 1.802(7)
P2 C29 1.829(7)
P3 C35 1.793(7)
P3 C41 1.814(7)
P3 C48 1.832(7)
P4 C49 1.832(7)
P4 C57 1.821(7)
P4 C63 1.826(7)
O1 C13 1.227(7)
O2 C16 1.222(8)
O3 C47 1.204(8)
O4 C50 1.201(8)
N1 C13 1.423(8)
N1 C16 1.422(8)
N1 C17 1.421(8)
N2 C47 1.403(9)
N2 C50 1.417(8)
N2 C51 1.432(9)
C1 C2 1.394(9)
C1 C6 1.392(9)
C2 C3 1.379(10)
C3 C4 1.373(10)
C4 C5 1.385(10)
C5 C6 1.369(10)
C7 C8 1.379(9)
C7 C12 1.391(10)
C8 C9 1.383(10)
C9 C10 1.353(11)
C10 C11 1.370(11)
C11 C12 1.392(10)
C13 C14 1.448(9)
C14 C15 1.397(9)
C15 C16 1.453(9)
C17 C18 1.366(9)
C17 C22 1.392(9)
C18 C19 1.387(10)
C19 C20 1.373(10)
C20 C21 1.374(11)
C21 C22 1.391(10)
C23 C24 1.394(11)
C23 C28 1.379(10)
C24 C25 1.403(11)
C25 C26 1.367(14)
C26 C27 1.360(14)
C27 C28 1.398(12)
C29 C30 1.371(10)
C29 C34 1.388(10)
C30 C31 1.401(11)
C31 C32 1.358(12)
C32 C33 1.360(12)
C33 C34 1.384(10)
C35 C36 1.392(10)
C35 C40 1.391(10)
C36 C37 1.390(10)
C37 C38 1.375(11)
C38 C39 1.373(11)
C39 C40 1.383(10)
C41 C42 1.374(10)
C41 C46 1.401(10)
C42 C43 1.390(10)
C43 C44 1.363(11)
C44 C45 1.373(11)
C45 C46 1.398(10)
C47 C48 1.508(9)
C48 C49 1.334(9)
C49 C50 1.502(9)
C51 C52 1.380(9)
C51 C56 1.373(10)
C52 C53 1.399(10)
C53 C54 1.355(11)
C54 C55 1.371(12)
C55 C56 1.382(11)
C57 C58 1.387(10)
C57 C62 1.384(9)
C58 C59 1.397(10)
C59 C60 1.397(12)
C60 C61 1.349(12)
C61 C62 1.380(10)
C63 C64 1.396(9)
C63 C68 1.386(9)
C64 C65 1.379(9)
C65 C66 1.368(10)
C66 C67 1.376(10)
C67 C68 1.388(10)
C76 C77 1.33(2)
C77 C78 1.336(16)
C77 C82 1.48(2)
C78 C79 1.408(19)
C79 C80 1.254(19)
C80 C81 1.42(2)
C81 C82 1.29(3)
C69 C70 1.502(15)
C70 C71 1.399(16)
C70 C75 1.369(15)
C71 C72 1.359(16)
C72 C73 1.366(17)
C73 C74 1.368(18)
C74 C75 1.386(16)
